data_2310518
loop_
_publ_author_name
'Allpress, J.G.'
'Wadsley, A.D.'

_publ_section_title
;
 The Crystal Structure of Cesium Uranyl Oxychloride Cs0.9 (U O2) O Cl0.9
;
_journal_name_full 'Acta Crystallographica (1,1948-23,1967)'
_journal_page_first 41
_journal_page_last 46
_journal_volume 17
_journal_year 1964
_chemical_formula_sum 'Cl0.9 Cs0.9 O3 U'
_chemical_name_systematic 'Cs0.9 (U O2) O Cl0.9'
_space_group_IT_number 11
_symmetry_space_group_name_Hall '-P 2yb'
_symmetry_space_group_name_H-M 'P 1 21/m 1'
_cell_angle_alpha 90
_cell_angle_beta 105.26
_cell_angle_gamma 90
_cell_formula_units_Z 2
_cell_length_a 8.734
_cell_length_b 4.118
_cell_length_c 7.718
_cell_volume 267.803
_citation_journal_id_ASTM ACCRA9
_cod_data_source_file Allpress_ACCRA9_1964_130.cif
_cod_data_source_block Cl0.9Cs0.9O3U1
_cod_original_cell_volume 267.8029
_cod_original_formula_sum 'Cl0.9 Cs0.9 O3 U1'
_cod_database_code 2310518

loop_
_symmetry_equiv_pos_as_xyz
x,y,z
-x,y+1/2,-z
-x,-y,-z
x,-y-1/2,z

loop_
_atom_site_label
_atom_site_type_symbol
_atom_site_fract_x
_atom_site_fract_y
_atom_site_fract_z
_atom_site_occupancy
_atom_site_U_iso_or_equiv
Cl1 Cl-1 0.5864 0.25 0.7196 0.9 0.0
U1 U+6 0.1715 0.25 0.1198 1 0.0
Cs1 Cs+1 0.7484 0.25 0.3501 0.9 0.0
O3 O-2 0.244 0.25 0.915 1 0.0
O2 O-2 0.109 0.25 0.327 1 0.0
O1 O-2 0.95 0.25 0.909 1 0.0
